data_4332289
loop_
_publ_author_name
'Ellis, Bobby D.'
'Macdonald, Charles L. B.'

_publ_section_title
;
 Phosphorus(I) Iodide:&#x00A0; A Versatile Metathesis Reagent for the
 Synthesis of Low Oxidation State Phosphorus Compounds
;
_journal_issue 17
_journal_name_full 'Inorganic Chemistry'
_journal_page_first 6864
_journal_page_last 6874
_journal_paper_doi 10.1021/ic060186o
_journal_volume 45
_journal_year 2006
_chemical_formula_moiety 'C27 H26 P3 1+, I 1-'
_chemical_formula_sum 'C27 H26 I P3'
_chemical_formula_weight 570.29
_chemical_name_systematic
;
?
;
_chemical_temperature_decomposition 96.5(5)
_space_group_IT_number 14
_symmetry_cell_setting monoclinic
_symmetry_space_group_name_Hall '-P 2ybc'
_symmetry_space_group_name_H-M 'P 1 21/c 1'
_atom_sites_solution_hydrogens geom
_atom_sites_solution_primary direct
_atom_sites_solution_secondary difmap
_audit_creation_method SHELXL-97
_cell_angle_alpha 90.00
_cell_angle_beta 110.931(2)
_cell_angle_gamma 90.00
_cell_formula_units_Z 4
_cell_length_a 10.9315(10)
_cell_length_b 19.2143(18)
_cell_length_c 12.9085(12)
_cell_measurement_reflns_used 0
_cell_measurement_temperature 173(2)
_cell_measurement_theta_max 0
_cell_measurement_theta_min 0
_cell_volume 2532.4(4)
_computing_cell_refinement 'Bruker SMART'
_computing_data_collection 'Bruker SMART'
_computing_data_reduction 'Bruker SAINT'
_computing_molecular_graphics 'Bruker SHELXTL'
_computing_publication_material 'WinGX publication routines (Farrugia, 1999)'
_computing_structure_refinement 'SHELXL-97 (Sheldrick, 1997)'
_computing_structure_solution 'Bruker SHELXTL'
_diffrn_ambient_temperature 173(2)
_diffrn_measured_fraction_theta_full 1.000
_diffrn_measured_fraction_theta_max 1.000
_diffrn_measurement_device_type 'CCD area detector'
_diffrn_measurement_method 'phi and omega scans'
_diffrn_radiation_monochromator graphite
_diffrn_radiation_source 'fine-focus sealed tube'
_diffrn_radiation_type MoK\a
_diffrn_radiation_wavelength 0.71073
_diffrn_reflns_av_R_equivalents 0.0229
_diffrn_reflns_av_sigmaI/netI 0.0190
_diffrn_reflns_limit_h_max 14
_diffrn_reflns_limit_h_min -13
_diffrn_reflns_limit_k_max 24
_diffrn_reflns_limit_k_min -24
_diffrn_reflns_limit_l_max 16
_diffrn_reflns_limit_l_min -16
_diffrn_reflns_number 24349
_diffrn_reflns_theta_full 27.49
_diffrn_reflns_theta_max 27.49
_diffrn_reflns_theta_min 1.99
_exptl_absorpt_coefficient_mu 1.467
_exptl_absorpt_correction_T_max 0.644
_exptl_absorpt_correction_T_min 0.557
_exptl_absorpt_correction_type none
_exptl_crystal_colour colourless
_exptl_crystal_density_diffrn 1.496
_exptl_crystal_density_method 'not measured'
_exptl_crystal_description prism
_exptl_crystal_F_000 1144
_exptl_crystal_size_max 0.40
_exptl_crystal_size_mid 0.40
_exptl_crystal_size_min 0.30
_refine_diff_density_max 0.653
_refine_diff_density_min -0.253
_refine_diff_density_rms 0.064
_refine_ls_extinction_method none
_refine_ls_goodness_of_fit_ref 1.033
_refine_ls_hydrogen_treatment constr
_refine_ls_matrix_type full
_refine_ls_number_parameters 280
_refine_ls_number_reflns 5809
_refine_ls_number_restraints 0
_refine_ls_restrained_S_all 1.033
_refine_ls_R_factor_all 0.0241
_refine_ls_R_factor_gt 0.0206
_refine_ls_shift/su_max 0.002
_refine_ls_shift/su_mean 0.000
_refine_ls_structure_factor_coef Fsqd
_refine_ls_weighting_details 'calc w=1/[\s^2^(Fo^2^)+(0.0268P)^2^+1.3411P] where P=(Fo^2^+2Fc^2^)/3'
_refine_ls_weighting_scheme calc
_refine_ls_wR_factor_gt 0.0507
_refine_ls_wR_factor_ref 0.0522
_reflns_number_gt 5291
_reflns_number_total 5809
_reflns_threshold_expression >2sigma(I)
_cod_data_source_file ic060186osup1.cif
_cod_data_source_block kr61s
_cod_depositor_comments
;
The following automatic conversions were performed:

'_chemical_temperature_decomposition' value '96-97' was changed to
'96.5(5)' - the average value was taken and precision was estimated.

Automatic conversion script
Id: cif_fix_values 1891 2012-01-12 08:04:46Z andrius 
;
_cod_original_sg_symbol_H-M 'P 21/c'
_cod_database_code 4332289

loop_
_symmetry_equiv_pos_as_xyz
'x, y, z'
'-x, y+1/2, -z+1/2'
'-x, -y, -z'
'x, -y-1/2, z-1/2'

loop_
_atom_site_label
_atom_site_type_symbol
_atom_site_fract_x
_atom_site_fract_y
_atom_site_fract_z
_atom_site_U_iso_or_equiv
_atom_site_adp_type
_atom_site_occupancy
_atom_site_symmetry_multiplicity
_atom_site_calc_flag
_atom_site_refinement_flags
C4 C 0.33742(15) 0.03416(9) 0.08057(13) 0.0168(3) Uani 1 1 d .
H4A H 0.3592 0.0556 0.0214 0.020 Uiso 1 1 calc R
H4B H 0.3163 -0.0143 0.0611 0.020 Uiso 1 1 calc R
C5 C 0.21705(16) 0.07064(9) 0.08993(13) 0.0182(3) Uani 1 1 d .
H5A H 0.2423 0.1165 0.1218 0.022 Uiso 1 1 calc R
H5B H 0.1520 0.0766 0.0162 0.022 Uiso 1 1 calc R
C6 C 0.15578(15) 0.03017(8) 0.16133(13) 0.0166(3) Uani 1 1 d .
H6A H 0.1439 -0.0178 0.1364 0.020 Uiso 1 1 calc R
H6B H 0.0697 0.0494 0.1493 0.020 Uiso 1 1 calc R
C11 C 0.18416(15) -0.03560(8) 0.37228(13) 0.0168(3) Uani 1 1 d .
C12 C 0.17148(16) -0.10300(9) 0.32790(14) 0.0197(3) Uani 1 1 d .
H12 H 0.1888 -0.1112 0.2635 0.024 Uiso 1 1 calc R
C13 C 0.13326(17) -0.15724(9) 0.37976(15) 0.0228(4) Uani 1 1 d .
H13 H 0.1259 -0.2020 0.3506 0.027 Uiso 1 1 calc R
C14 C 0.10588(18) -0.14515(9) 0.47517(16) 0.0239(4) Uani 1 1 d .
H14 H 0.0811 -0.1818 0.5104 0.029 Uiso 1 1 calc R
C15 C 0.11540(18) -0.07849(10) 0.51788(15) 0.0252(4) Uani 1 1 d .
H15 H 0.0949 -0.0703 0.5808 0.030 Uiso 1 1 calc R
C16 C 0.15535(17) -0.02360(9) 0.46729(14) 0.0206(3) Uani 1 1 d .
H16 H 0.1628 0.0210 0.4969 0.025 Uiso 1 1 calc R
C21 C 0.22098(16) 0.11352(8) 0.36454(13) 0.0169(3) Uani 1 1 d .
C22 C 0.10433(17) 0.14998(9) 0.31381(14) 0.0205(3) Uani 1 1 d .
H22 H 0.0442 0.1347 0.2465 0.025 Uiso 1 1 calc R
C23 C 0.07855(18) 0.20921(9) 0.36440(15) 0.0245(4) Uani 1 1 d .
H23 H 0.0011 0.2337 0.3305 0.029 Uiso 1 1 calc R
C24 C 0.16695(19) 0.23194(9) 0.46445(16) 0.0260(4) Uani 1 1 d .
H24 H 0.1485 0.2713 0.4981 0.031 Uiso 1 1 calc R
C25 C 0.28331(19) 0.19624(10) 0.51504(16) 0.0271(4) Uani 1 1 d .
H25 H 0.3427 0.2116 0.5826 0.032 Uiso 1 1 calc R
C26 C 0.31102(18) 0.13756(9) 0.46482(15) 0.0226(4) Uani 1 1 d .
H26 H 0.3899 0.1142 0.4981 0.027 Uiso 1 1 calc R
C31 C 0.53613(16) 0.12722(9) 0.21785(13) 0.0169(3) Uani 1 1 d .
C32 C 0.54887(17) 0.16681(9) 0.31101(14) 0.0215(3) Uani 1 1 d .
H32 H 0.5295 0.1473 0.3693 0.026 Uiso 1 1 calc R
C33 C 0.59030(19) 0.23535(10) 0.31756(15) 0.0273(4) Uani 1 1 d .
H33 H 0.5988 0.2617 0.3802 0.033 Uiso 1 1 calc R
C34 C 0.61895(18) 0.26454(10) 0.23146(16) 0.0273(4) Uani 1 1 d .
H34 H 0.6458 0.3107 0.2358 0.033 Uiso 1 1 calc R
C35 C 0.60795(19) 0.22555(10) 0.13865(15) 0.0262(4) Uani 1 1 d .
H35 H 0.6285 0.2454 0.0812 0.031 Uiso 1 1 calc R
C36 C 0.56639(18) 0.15687(9) 0.13086(14) 0.0222(3) Uani 1 1 d .
H36 H 0.5587 0.1307 0.0682 0.027 Uiso 1 1 calc R
C41 C 0.60410(16) -0.01820(9) 0.19589(13) 0.0176(3) Uani 1 1 d .
C42 C 0.72888(16) 0.00602(10) 0.20853(14) 0.0218(3) Uani 1 1 d .
H42 H 0.7473 0.0534 0.2168 0.026 Uiso 1 1 calc R
C43 C 0.82531(18) -0.04087(10) 0.20867(15) 0.0274(4) Uani 1 1 d .
H43 H 0.9089 -0.0248 0.2182 0.033 Uiso 1 1 calc R
C44 C 0.79852(18) -0.11124(10) 0.19481(15) 0.0268(4) Uani 1 1 d .
H44 H 0.8642 -0.1423 0.1958 0.032 Uiso 1 1 calc R
C45 C 0.6734(2) -0.13564(9) 0.17934(16) 0.0269(4) Uani 1 1 d .
H45 H 0.6546 -0.1829 0.1680 0.032 Uiso 1 1 calc R
C46 C 0.57684(18) -0.08947(9) 0.18084(15) 0.0233(4) Uani 1 1 d .
H46 H 0.4936 -0.1058 0.1718 0.028 Uiso 1 1 calc R
I1 I 0.856536(10) 0.143850(5) 0.000467(9) 0.02039(4) Uani 1 1 d .
P1 P 0.24960(4) 0.03126(2) 0.30838(3) 0.01474(8) Uani 1 1 d .
P2 P 0.44866(4) -0.00009(2) 0.35113(3) 0.01801(9) Uani 1 1 d .
P3 P 0.47839(4) 0.03864(2) 0.20813(3) 0.01466(8) Uani 1 1 d .

loop_
_atom_site_aniso_label
_atom_site_aniso_U_11
_atom_site_aniso_U_22
_atom_site_aniso_U_33
_atom_site_aniso_U_23
_atom_site_aniso_U_13
_atom_site_aniso_U_12
C4 0.0179(8) 0.0198(8) 0.0126(7) -0.0002(6) 0.0053(6) -0.0015(6)
C5 0.0178(8) 0.0210(8) 0.0144(7) 0.0026(6) 0.0041(6) 0.0020(6)
C6 0.0155(7) 0.0181(8) 0.0153(7) 0.0007(6) 0.0045(6) 0.0015(6)
C11 0.0142(7) 0.0185(8) 0.0178(8) 0.0025(6) 0.0059(6) 0.0011(6)
C12 0.0200(8) 0.0208(8) 0.0203(8) 0.0011(6) 0.0098(7) 0.0036(6)
C13 0.0227(9) 0.0185(8) 0.0268(9) 0.0010(7) 0.0083(7) 0.0004(7)
C14 0.0223(8) 0.0249(9) 0.0249(9) 0.0063(7) 0.0089(7) -0.0027(7)
C15 0.0284(9) 0.0301(10) 0.0210(8) 0.0016(7) 0.0136(7) -0.0021(7)
C16 0.0232(8) 0.0203(8) 0.0200(8) -0.0011(7) 0.0098(7) -0.0008(6)
C21 0.0195(8) 0.0150(7) 0.0181(8) 0.0008(6) 0.0093(6) 0.0001(6)
C22 0.0227(8) 0.0198(8) 0.0180(8) 0.0016(6) 0.0059(7) 0.0030(6)
C23 0.0284(9) 0.0206(9) 0.0260(9) 0.0043(7) 0.0116(7) 0.0067(7)
C24 0.0358(10) 0.0169(8) 0.0306(9) -0.0036(7) 0.0185(8) -0.0008(7)
C25 0.0290(9) 0.0259(9) 0.0247(9) -0.0071(7) 0.0077(8) -0.0057(7)
C26 0.0195(8) 0.0237(9) 0.0232(8) -0.0010(7) 0.0059(7) 0.0000(7)
C31 0.0143(7) 0.0185(8) 0.0177(8) -0.0008(6) 0.0055(6) -0.0004(6)
C32 0.0230(8) 0.0245(9) 0.0191(8) -0.0035(7) 0.0101(7) -0.0050(7)
C33 0.0306(10) 0.0279(10) 0.0255(9) -0.0106(7) 0.0126(8) -0.0091(8)
C34 0.0274(9) 0.0227(9) 0.0328(10) -0.0052(7) 0.0118(8) -0.0088(7)
C35 0.0300(10) 0.0257(9) 0.0240(9) 0.0009(7) 0.0108(8) -0.0059(7)
C36 0.0266(9) 0.0229(9) 0.0184(8) -0.0036(7) 0.0095(7) -0.0032(7)
C41 0.0188(8) 0.0203(8) 0.0146(7) -0.0003(6) 0.0071(6) 0.0025(6)
C42 0.0175(8) 0.0253(9) 0.0208(8) -0.0053(7) 0.0047(7) -0.0002(7)
C43 0.0175(8) 0.0370(11) 0.0247(9) -0.0062(8) 0.0040(7) 0.0020(7)
C44 0.0256(9) 0.0316(10) 0.0227(9) 0.0006(7) 0.0080(7) 0.0133(8)
C45 0.0356(10) 0.0196(9) 0.0295(10) 0.0020(7) 0.0164(8) 0.0060(7)
C46 0.0249(9) 0.0216(9) 0.0271(9) 0.0015(7) 0.0139(7) 0.0017(7)
I1 0.02086(6) 0.01682(6) 0.02003(6) -0.00130(4) 0.00308(4) 0.00300(4)
P1 0.01521(19) 0.01528(19) 0.01459(18) 0.00141(15) 0.00638(15) 0.00171(15)
P2 0.0166(2) 0.0229(2) 0.01573(19) 0.00479(16) 0.00727(16) 0.00462(16)
P3 0.01484(19) 0.01601(19) 0.01384(18) -0.00012(15) 0.00599(15) 0.00064(15)

loop_
_atom_type_symbol
_atom_type_description
_atom_type_scat_dispersion_real
_atom_type_scat_dispersion_imag
_atom_type_scat_source
C C 0.0033 0.0016 'International Tables Vol C Tables 4.2.6.8 and 6.1.1.4'
H H 0.0000 0.0000 'International Tables Vol C Tables 4.2.6.8 and 6.1.1.4'
I I -0.4742 1.8119 'International Tables Vol C Tables 4.2.6.8 and 6.1.1.4'
P P 0.1023 0.0942 'International Tables Vol C Tables 4.2.6.8 and 6.1.1.4'

loop_
_geom_angle_atom_site_label_1
_geom_angle_atom_site_label_2
_geom_angle_atom_site_label_3
_geom_angle
C5 C4 P3 112.46(11)
C5 C4 H4A 109.1
P3 C4 H4A 109.1
C5 C4 H4B 109.1
P3 C4 H4B 109.1
H4A C4 H4B 107.8
C6 C5 C4 112.82(13)
C6 C5 H5A 109.0
C4 C5 H5A 109.0
C6 C5 H5B 109.0
C4 C5 H5B 109.0
H5A C5 H5B 107.8
C5 C6 P1 114.86(11)
C5 C6 H6A 108.6
P1 C6 H6A 108.6
C5 C6 H6B 108.6
P1 C6 H6B 108.6
H6A C6 H6B 107.5
C16 C11 C12 119.53(15)
C16 C11 P1 122.43(13)
C12 C11 P1 117.87(12)
C13 C12 C11 120.10(16)
C13 C12 H12 120.0
C11 C12 H12 120.0
C12 C13 C14 120.16(17)
C12 C13 H13 119.9
C14 C13 H13 119.9
C15 C14 C13 119.97(16)
C15 C14 H14 120.0
C13 C14 H14 120.0
C14 C15 C16 120.44(17)
C14 C15 H15 119.8
C16 C15 H15 119.8
C11 C16 C15 119.78(16)
C11 C16 H16 120.1
C15 C16 H16 120.1
C26 C21 C22 119.48(15)
C26 C21 P1 119.64(13)
C22 C21 P1 120.63(13)
C23 C22 C21 119.67(16)
C23 C22 H22 120.2
C21 C22 H22 120.2
C24 C23 C22 120.50(17)
C24 C23 H23 119.8
C22 C23 H23 119.8
C23 C24 C25 120.17(17)
C23 C24 H24 119.9
C25 C24 H24 119.9
C24 C25 C26 119.94(17)
C24 C25 H25 120.0
C26 C25 H25 120.0
C25 C26 C21 120.22(17)
C25 C26 H26 119.9
C21 C26 H26 119.9
C32 C31 C36 119.52(15)
C32 C31 P3 120.13(13)
C36 C31 P3 120.34(13)
C33 C32 C31 120.23(16)
C33 C32 H32 119.9
C31 C32 H32 119.9
C34 C33 C32 120.10(17)
C34 C33 H33 119.9
C32 C33 H33 119.9
C33 C34 C35 120.30(17)
C33 C34 H34 119.8
C35 C34 H34 119.8
C34 C35 C36 120.24(17)
C34 C35 H35 119.9
C36 C35 H35 119.9
C35 C36 C31 119.60(16)
C35 C36 H36 120.2
C31 C36 H36 120.2
C42 C41 C46 119.56(16)
C42 C41 P3 122.08(13)
C46 C41 P3 118.21(13)
C43 C42 C41 119.66(17)
C43 C42 H42 120.2
C41 C42 H42 120.2
C44 C43 C42 120.67(17)
C44 C43 H43 119.7
C42 C43 H43 119.7
C43 C44 C45 120.03(17)
C43 C44 H44 120.0
C45 C44 H44 120.0
C46 C45 C44 119.83(17)
C46 C45 H45 120.1
C44 C45 H45 120.1
C45 C46 C41 120.22(17)
C45 C46 H46 119.9
C41 C46 H46 119.9
C11 P1 C6 107.61(8)
C11 P1 C21 106.53(8)
C6 P1 C21 108.43(7)
C11 P1 P2 102.41(5)
C6 P1 P2 114.36(5)
C21 P1 P2 116.69(6)
P3 P2 P1 97.77(2)
C31 P3 C41 108.57(8)
C31 P3 C4 105.72(8)
C41 P3 C4 108.58(7)
C31 P3 P2 115.42(6)
C41 P3 P2 102.83(6)
C4 P3 P2 115.44(6)

loop_
_geom_bond_atom_site_label_1
_geom_bond_atom_site_label_2
_geom_bond_distance
C4 C5 1.533(2)
C4 P3 1.8112(16)
C4 H4A 0.9700
C4 H4B 0.9700
C5 C6 1.531(2)
C5 H5A 0.9700
C5 H5B 0.9700
C6 P1 1.8068(16)
C6 H6A 0.9700
C6 H6B 0.9700
C11 C16 1.390(2)
C11 C12 1.403(2)
C11 P1 1.8067(16)
C12 C13 1.382(2)
C12 H12 0.9300
C13 C14 1.387(3)
C13 H13 0.9300
C14 C15 1.384(3)
C14 H14 0.9300
C15 C16 1.390(2)
C15 H15 0.9300
C16 H16 0.9300
C21 C26 1.396(2)
C21 C22 1.396(2)
C21 P1 1.8119(16)
C22 C23 1.390(2)
C22 H22 0.9300
C23 C24 1.379(3)
C23 H23 0.9300
C24 C25 1.386(3)
C24 H24 0.9300
C25 C26 1.387(3)
C25 H25 0.9300
C26 H26 0.9300
C31 C32 1.387(2)
C31 C36 1.400(2)
C31 P3 1.8040(17)
C32 C33 1.385(3)
C32 H32 0.9300
C33 C34 1.377(3)
C33 H33 0.9300
C34 C35 1.381(3)
C34 H34 0.9300
C35 C36 1.387(2)
C35 H35 0.9300
C36 H36 0.9300
C41 C42 1.395(2)
C41 C46 1.400(2)
C41 P3 1.8058(17)
C42 C43 1.386(2)
C42 H42 0.9300
C43 C44 1.381(3)
C43 H43 0.9300
C44 C45 1.391(3)
C44 H44 0.9300
C45 C46 1.384(2)
C45 H45 0.9300
C46 H46 0.9300
P1 P2 2.1318(6)
P2 P3 2.1203(6)
